data_2219208
loop_
_publ_author_name
'Fun, Hoong-Kun'
'Kia, Reza'

_publ_section_title
;
 (<i>E</i>)-1,2-Bis(4-fluorophenyl)ethane-1,2-dione
;
_journal_coeditor_code ZL2128
_journal_issue 8
_journal_name_full 'Acta Crystallographica Section E'
_journal_page_first o1617
_journal_page_last o1618
_journal_paper_doi 10.1107/S1600536808023350
_journal_volume 64
_journal_year 2008
_chemical_formula_iupac 'C14 H8 F2 O2'
_chemical_formula_moiety 'C14 H8 F2 O2'
_chemical_formula_sum 'C14 H8 F2 O2'
_chemical_formula_weight 246.20
_chemical_name_systematic
;
(<i>E</i>)-1,2-Bis(4-fluorophenyl)ethane-1,2-dione
;
_space_group_IT_number 14
_symmetry_cell_setting monoclinic
_symmetry_space_group_name_Hall '-P 2ybc'
_symmetry_space_group_name_H-M 'P 1 21/c 1'
_atom_sites_solution_hydrogens geom
_atom_sites_solution_primary direct
_atom_sites_solution_secondary difmap
_audit_creation_method SHELXL-97
_cell_angle_alpha 90.00
_cell_angle_beta 110.5070(10)
_cell_angle_gamma 90.00
_cell_formula_units_Z 4
_cell_length_a 12.1351(2)
_cell_length_b 7.35000(10)
_cell_length_c 13.1572(2)
_cell_measurement_reflns_used 6651
_cell_measurement_temperature 100.00(10)
_cell_measurement_theta_max 30.79
_cell_measurement_theta_min 3.16
_cell_volume 1099.16(3)
_computing_cell_refinement 'APEX2 (Bruker, 2005)'
_computing_data_collection 'APEX2 (Bruker, 2005)'
_computing_data_reduction 'SAINT (Bruker, 2005)'
_computing_molecular_graphics 'SHELXTL (Sheldrick, 2008)'
_computing_publication_material
;
SHELXTL (Sheldrick, 2008) and PLATON (Spek, 2003)
;
_computing_structure_refinement 'SHELXTL (Sheldrick, 2008)'
_computing_structure_solution 'SHELXTL (Sheldrick, 2008)'
_diffrn_ambient_temperature 100.00(10)
_diffrn_measured_fraction_theta_full 0.997
_diffrn_measured_fraction_theta_max 0.997
_diffrn_measurement_device_type
;
Bruker SMART APEXII CCD area-detector
;
_diffrn_measurement_method '\f and \w'
_diffrn_radiation_monochromator graphite
_diffrn_radiation_source 'fine-focus sealed tube'
_diffrn_radiation_type MoK\a
_diffrn_radiation_wavelength 0.71073
_diffrn_reflns_av_R_equivalents 0.0220
_diffrn_reflns_av_sigmaI/netI 0.0240
_diffrn_reflns_limit_h_max 17
_diffrn_reflns_limit_h_min -15
_diffrn_reflns_limit_k_max 10
_diffrn_reflns_limit_k_min -8
_diffrn_reflns_limit_l_max 18
_diffrn_reflns_limit_l_min -18
_diffrn_reflns_number 14891
_diffrn_reflns_theta_full 30.95
_diffrn_reflns_theta_max 30.95
_diffrn_reflns_theta_min 3.16
_diffrn_standards_number 0
_exptl_absorpt_coefficient_mu 0.122
_exptl_absorpt_correction_T_max 0.9671
_exptl_absorpt_correction_T_min 0.9034
_exptl_absorpt_correction_type multi-scan
_exptl_absorpt_process_details '(SADABS; Bruker, 2005)'
_exptl_crystal_colour pale-yellow
_exptl_crystal_density_diffrn 1.488
_exptl_crystal_density_method 'not measured'
_exptl_crystal_description Block
_exptl_crystal_F_000 504
_exptl_crystal_size_max 0.39
_exptl_crystal_size_mid 0.30
_exptl_crystal_size_min 0.28
_refine_diff_density_max 0.391
_refine_diff_density_min -0.212
_refine_ls_extinction_method none
_refine_ls_goodness_of_fit_ref 1.062
_refine_ls_hydrogen_treatment constr
_refine_ls_matrix_type full
_refine_ls_number_parameters 163
_refine_ls_number_reflns 3489
_refine_ls_number_restraints 0
_refine_ls_restrained_S_all 1.062
_refine_ls_R_factor_all 0.0530
_refine_ls_R_factor_gt 0.0422
_refine_ls_shift/su_max 0.001
_refine_ls_shift/su_mean 0.000
_refine_ls_structure_factor_coef Fsqd
_refine_ls_weighting_details 'calc w=1/[\s^2^(Fo^2^)+(0.0458P)^2^+0.3386P] where P=(Fo^2^+2Fc^2^)/3'
_refine_ls_weighting_scheme calc
_refine_ls_wR_factor_gt 0.1007
_refine_ls_wR_factor_ref 0.1066
_reflns_number_gt 2846
_reflns_number_total 3489
_reflns_threshold_expression I>2\s(I)
_cod_data_source_file zl2128.cif
_cod_data_source_block I
_cod_depositor_comments
;
The following automatic conversions were performed:
'_symmetry_cell_setting' value 'Monoclinic' changed to 'monoclinic'
according to '/home/saulius/struct/CIF-dictionaries/cif_core.dic'
dictionary named 'cif_core.dic' version 2.4.1 from 2010-06-29.

Automatic conversion script
Id: cif_fix_enum 1527 2010-12-29 10:47:43Z saulius 

The following automatic conversions were performed:

'_symmetry_cell_setting' value 'Monoclinic' changed to 'monoclinic'
according to /home/saulius/struct/CIF-dictionaries/cif_core.dic
dictionary named 'cif_core.dic' version 2.4.1 from 2010-06-29.

Automatic conversion script
Id: cif_fix_values 1715 2011-07-08 13:25:40Z adriana 
;
_cod_original_sg_symbol_H-M 'P 21/c'
_cod_database_code 2219208
_cod_database_fobs_code 2219208

loop_
_symmetry_equiv_pos_as_xyz
'x, y, z'
'-x, y+1/2, -z+1/2'
'-x, -y, -z'
'x, -y-1/2, z-1/2'

loop_
_atom_site_type_symbol
_atom_site_label
_atom_site_fract_x
_atom_site_fract_y
_atom_site_fract_z
_atom_site_U_iso_or_equiv
_atom_site_adp_type
_atom_site_calc_flag
_atom_site_refinement_flags
_atom_site_occupancy
F F1 0.35237(6) 0.66325(10) 0.08245(6) 0.03021(18) Uani d . 1
F F2 1.21050(6) 1.20663(11) 0.59266(6) 0.03299(19) Uani d . 1
O O1 0.69635(7) 1.33900(11) 0.19570(7) 0.0273(2) Uani d . 1
O O2 0.85192(7) 1.05531(12) 0.12153(7) 0.02583(19) Uani d . 1
C C1 0.64396(10) 0.85311(15) 0.16653(9) 0.0200(2) Uani d . 1
H H1A 0.7218 0.8152 0.1869 0.024 Uiso calc R 1
C C2 0.55476(10) 0.72510(16) 0.14036(9) 0.0217(2) Uani d . 1
H H2A 0.5712 0.6012 0.1434 0.026 Uiso calc R 1
C C3 0.44035(10) 0.78766(16) 0.10962(9) 0.0215(2) Uani d . 1
C C4 0.41085(10) 0.96950(17) 0.10511(9) 0.0223(2) Uani d . 1
H H4A 0.3327 1.0060 0.0844 0.027 Uiso calc R 1
C C5 0.50092(10) 1.09585(16) 0.13226(8) 0.0202(2) Uani d . 1
H H5A 0.4836 1.2193 0.1304 0.024 Uiso calc R 1
C C6 0.61811(9) 1.03855(15) 0.16255(8) 0.0183(2) Uani d . 1
C C7 0.71259(9) 1.17601(15) 0.18983(9) 0.0201(2) Uani d . 1
C C8 0.83778(9) 1.11508(14) 0.20254(9) 0.0195(2) Uani d . 1
C C9 0.93465(9) 1.14174(14) 0.30709(9) 0.0186(2) Uani d . 1
C C10 0.91694(10) 1.22467(15) 0.39561(9) 0.0206(2) Uani d . 1
H H10A 0.8422 1.2644 0.3896 0.025 Uiso calc R 1
C C11 1.01017(11) 1.24806(15) 0.49231(10) 0.0231(2) Uani d . 1
H H11A 0.9995 1.3047 0.5514 0.028 Uiso calc R 1
C C12 1.11907(10) 1.18496(16) 0.49832(9) 0.0230(2) Uani d . 1
C C13 1.14030(10) 1.09925(16) 0.41347(10) 0.0228(2) Uani d . 1
H H13A 1.2149 1.0563 0.4212 0.027 Uiso calc R 1
C C14 1.04700(9) 1.07948(15) 0.31680(9) 0.0204(2) Uani d . 1
H H14A 1.0589 1.0245 0.2578 0.025 Uiso calc R 1

loop_
_atom_site_aniso_label
_atom_site_aniso_U_11
_atom_site_aniso_U_22
_atom_site_aniso_U_33
_atom_site_aniso_U_12
_atom_site_aniso_U_13
_atom_site_aniso_U_23
F1 0.0221(3) 0.0307(4) 0.0367(4) -0.0068(3) 0.0089(3) -0.0029(3)
F2 0.0255(4) 0.0401(5) 0.0272(4) -0.0061(3) 0.0014(3) 0.0002(3)
O1 0.0255(4) 0.0194(4) 0.0371(5) 0.0035(3) 0.0110(4) 0.0006(3)
O2 0.0237(4) 0.0296(4) 0.0263(4) -0.0006(3) 0.0114(3) -0.0042(3)
C1 0.0174(5) 0.0227(5) 0.0199(5) 0.0039(4) 0.0064(4) 0.0032(4)
C2 0.0225(5) 0.0202(5) 0.0227(5) 0.0026(4) 0.0082(4) 0.0026(4)
C3 0.0189(5) 0.0256(6) 0.0200(5) -0.0022(4) 0.0068(4) -0.0002(4)
C4 0.0169(5) 0.0291(6) 0.0207(5) 0.0041(4) 0.0062(4) 0.0011(4)
C5 0.0199(5) 0.0220(5) 0.0190(5) 0.0051(4) 0.0070(4) 0.0014(4)
C6 0.0179(5) 0.0207(5) 0.0166(4) 0.0024(4) 0.0065(4) 0.0016(4)
C7 0.0192(5) 0.0216(5) 0.0200(5) 0.0023(4) 0.0075(4) 0.0014(4)
C8 0.0189(5) 0.0162(5) 0.0251(5) 0.0003(4) 0.0097(4) 0.0009(4)
C9 0.0184(5) 0.0148(5) 0.0238(5) -0.0002(4) 0.0089(4) 0.0014(4)
C10 0.0199(5) 0.0183(5) 0.0264(5) 0.0001(4) 0.0118(4) 0.0011(4)
C11 0.0272(6) 0.0203(5) 0.0243(5) -0.0031(4) 0.0121(4) -0.0010(4)
C12 0.0215(5) 0.0212(5) 0.0240(5) -0.0046(4) 0.0050(4) 0.0033(4)
C13 0.0177(5) 0.0213(5) 0.0302(6) 0.0005(4) 0.0093(4) 0.0045(4)
C14 0.0207(5) 0.0172(5) 0.0263(5) 0.0013(4) 0.0118(4) 0.0020(4)

loop_
_atom_type_symbol
_atom_type_description
_atom_type_scat_dispersion_real
_atom_type_scat_dispersion_imag
_atom_type_scat_source
C C 0.0033 0.0016 'International Tables Vol C Tables 4.2.6.8 and 6.1.1.4'
H H 0.0000 0.0000 'International Tables Vol C Tables 4.2.6.8 and 6.1.1.4'
O O 0.0106 0.0060 'International Tables Vol C Tables 4.2.6.8 and 6.1.1.4'
F F 0.0171 0.0103 'International Tables Vol C Tables 4.2.6.8 and 6.1.1.4'

loop_
_geom_angle_atom_site_label_1
_geom_angle_atom_site_label_2
_geom_angle_atom_site_label_3
_geom_angle
C2 C1 C6 120.58(10)
C2 C1 H1A 119.7
C6 C1 H1A 119.7
C3 C2 C1 117.70(11)
C3 C2 H2A 121.1
C1 C2 H2A 121.1
F1 C3 C4 118.28(10)
F1 C3 C2 118.08(10)
C4 C3 C2 123.64(11)
C3 C4 C5 118.03(10)
C3 C4 H4A 121.0
C5 C4 H4A 121.0
C4 C5 C6 120.24(10)
C4 C5 H5A 119.9
C6 C5 H5A 119.9
C1 C6 C5 119.80(10)
C1 C6 C7 120.96(10)
C5 C6 C7 119.24(10)
O1 C7 C6 123.95(10)
O1 C7 C8 117.05(10)
C6 C7 C8 118.80(9)
O2 C8 C9 123.53(10)
O2 C8 C7 116.53(10)
C9 C8 C7 119.81(9)
C10 C9 C14 119.72(10)
C10 C9 C8 122.02(9)
C14 C9 C8 118.26(9)
C11 C10 C9 120.35(10)
C11 C10 H10A 119.8
C9 C10 H10A 119.8
C12 C11 C10 118.01(10)
C12 C11 H11A 121.0
C10 C11 H11A 121.0
F2 C12 C11 118.37(11)
F2 C12 C13 118.00(10)
C11 C12 C13 123.63(11)
C12 C13 C14 117.81(10)
C12 C13 H13A 121.1
C14 C13 H13A 121.1
C13 C14 C9 120.44(10)
C13 C14 H14A 119.8
C9 C14 H14A 119.8

loop_
_geom_bond_atom_site_label_1
_geom_bond_atom_site_label_2
_geom_bond_distance
F1 C3 1.3551(13)
F2 C12 1.3536(14)
O1 C7 1.2209(14)
O2 C8 1.2193(13)
C1 C2 1.3836(16)
C1 C6 1.3955(15)
C1 H1A 0.9300
C2 C3 1.3818(15)
C2 H2A 0.9300
C3 C4 1.3795(17)
C4 C5 1.3825(16)
C4 H4A 0.9300
C5 C6 1.4005(14)
C5 H5A 0.9300
C6 C7 1.4751(15)
C7 C8 1.5358(15)
C8 C9 1.4764(15)
C9 C10 1.3962(15)
C9 C14 1.4009(14)
C10 C11 1.3854(17)
C10 H10A 0.9300
C11 C12 1.3764(17)
C11 H11A 0.9300
C12 C13 1.3824(17)
C13 C14 1.3826(16)
C13 H13A 0.9300
C14 H14A 0.9300

loop_
_geom_contact_atom_site_label_1
_geom_contact_atom_site_label_2
_geom_contact_distance
_geom_contact_site_symmetry_2
_geom_contact_publ_flag
Cg1 Cg1 3.6416(6) 3_675 y
Cg2 Cg2 3.7150(7) 3_776 y

loop_
_geom_hbond_atom_site_label_D
_geom_hbond_atom_site_label_H
_geom_hbond_atom_site_label_A
_geom_hbond_site_symmetry_A
_geom_hbond_distance_DH
_geom_hbond_distance_HA
_geom_hbond_distance_DA
_geom_hbond_angle_DHA
_geom_hbond_publ_flag
C2 H2A O1 1_545 0.9300 2.4000 3.2648(15) 155.00 y
C11 H11A O2 4_586 0.9300 2.5100 3.3098(16) 145.00 y

loop_
_geom_torsion_atom_site_label_1
_geom_torsion_atom_site_label_2
_geom_torsion_atom_site_label_3
_geom_torsion_atom_site_label_4
_geom_torsion
C6 C1 C2 C3 0.53(16)
C1 C2 C3 F1 179.13(9)
C1 C2 C3 C4 -0.89(17)
F1 C3 C4 C5 -179.60(9)
C2 C3 C4 C5 0.41(17)
C3 C4 C5 C6 0.42(15)
C2 C1 C6 C5 0.26(16)
C2 C1 C6 C7 -179.72(10)
C4 C5 C6 C1 -0.75(15)
C4 C5 C6 C7 179.23(10)
C1 C6 C7 O1 -174.32(10)
C5 C6 C7 O1 5.70(16)
C1 C6 C7 C8 11.03(15)
C5 C6 C7 C8 -168.95(9)
O1 C7 C8 O2 -110.65(12)
C6 C7 C8 O2 64.37(13)
O1 C7 C8 C9 65.39(14)
C6 C7 C8 C9 -119.59(11)
O2 C8 C9 C10 174.49(11)
C7 C8 C9 C10 -1.26(15)
O2 C8 C9 C14 -6.17(16)
C7 C8 C9 C14 178.08(9)
C14 C9 C10 C11 0.97(16)
C8 C9 C10 C11 -179.71(10)
C9 C10 C11 C12 -0.93(16)
C10 C11 C12 F2 -179.73(10)
C10 C11 C12 C13 -0.22(17)
F2 C12 C13 C14 -179.18(10)
C11 C12 C13 C14 1.31(17)
C12 C13 C14 C9 -1.24(16)
C10 C9 C14 C13 0.15(16)
C8 C9 C14 C13 -179.20(10)

loop_
_cod_related_entry_id
_cod_related_entry_database
_cod_related_entry_code
1 ChemSpider 109694
